data_1528526
loop_
_publ_author_name
'Ginetti, Y.'

_publ_section_title
;
 Structure cristalline du metagermanate de sodium
;
_journal_name_full 'Bulletin de la Societe Chimique de Belgique'
_journal_page_first 460
_journal_page_last 469
_journal_volume 63
_journal_year 1954
_chemical_formula_sum 'Ge Na2 O3'
_chemical_name_systematic 'Na2 (Ge O3)'
_space_group_IT_number 36
_symmetry_space_group_name_Hall 'C 2c -2c'
_symmetry_space_group_name_H-M 'C c m 21'
_cell_angle_alpha 90
_cell_angle_beta 90
_cell_angle_gamma 90
_cell_formula_units_Z 4
_cell_length_a 6.21
_cell_length_b 10.85
_cell_length_c 4.91
_cell_volume 330.828
_citation_journal_id_ASTM BSBQAM
_cod_data_source_file Ginetti_BSBQAM_1954_315.cif
_cod_data_source_block Ge1Na2O3
_cod_original_cell_volume 330.8284
_cod_original_sg_symbol_Hall 'C 2c -2 (y,-x,z)'
_cod_original_formula_sum 'Ge1 Na2 O3'
_cod_database_code 1528526

loop_
_symmetry_equiv_pos_as_xyz
x,y,z
-x,-y,z+1/2
x,-y,z
-x,y,z+1/2
x+1/2,y+1/2,z
-x+1/2,-y+1/2,z+1/2
x+1/2,-y+1/2,z
-x+1/2,y+1/2,z+1/2

loop_
_atom_site_label
_atom_site_type_symbol
_atom_site_fract_x
_atom_site_fract_y
_atom_site_fract_z
_atom_site_occupancy
_atom_site_U_iso_or_equiv
O1 O-2 0.284 0.137 0 1 0.0
Na1 Na+1 0.333 0.17 0.555 1 0.0
Ge1 Ge+4 0.14 0 0.125 1 0.0
O2 O-2 0.14 0 0.5 1 0.0
